data_7107421
loop_
_publ_author_name
'Juan Alberto Sirvent'
'Francisco Foubelo'
'Miguel Yus'

_publ_section_title
;
 Diastereoselective indium-mediated allylation of N-tert-butanesulfinyl
 ketimines: easy access to asymmetric quaternary stereocenters bearing
 nitrogen atoms
;
_journal_name_full Chem.Commun.
_journal_page_first 2543
_journal_paper_doi 10.1039/c2cc17493f
_journal_volume 48
_journal_year 2012
_chemical_absolute_configuration ad
_chemical_formula_moiety 'C13 H23 N O S'
_chemical_formula_sum 'C13 H23 N O S'
_chemical_formula_weight 241.38
_chemical_name_systematic
;
?
;
_space_group_IT_number 144
_symmetry_cell_setting hexagonal
_symmetry_space_group_name_Hall 'P 31'
_symmetry_space_group_name_H-M 'P 31'
_atom_sites_solution_hydrogens geom
_atom_sites_solution_primary direct
_atom_sites_solution_secondary difmap
_audit_creation_method SHELXL-97
_cell_angle_alpha 90.00
_cell_angle_beta 90.00
_cell_angle_gamma 120.00
_cell_formula_units_Z 3
_cell_length_a 10.109(12)
_cell_length_b 10.109(12)
_cell_length_c 12.65(2)
_cell_measurement_reflns_used 1642
_cell_measurement_temperature 295(1)
_cell_measurement_theta_max 18.1
_cell_measurement_theta_min 2.3
_cell_volume 1120(3)
_computing_cell_refinement 'Bruker SMART V5.625'
_computing_data_collection 'Bruker SMART V5.625'
_computing_data_reduction 'Bruker SAINT V6.28A'
_computing_molecular_graphics 'SHELXTL Rel. 6.12/V (Siemens, 1996)'
_computing_publication_material 'SHELX-97 (Sheldrick, 1997)'
_computing_structure_refinement 'SHELXL-97 (Sheldrick, 1997)'
_computing_structure_solution 'SHELXS-97 (Sheldrick, 1990)'
_diffrn_ambient_temperature 295(1)
_diffrn_measured_fraction_theta_full 0.912
_diffrn_measured_fraction_theta_max 0.912
_diffrn_measurement_device_type 'CCD area detector'
_diffrn_measurement_method 'phi and omega scans'
_diffrn_radiation_monochromator graphite
_diffrn_radiation_source 'fine-focus sealed tube'
_diffrn_radiation_type MoK\a
_diffrn_radiation_wavelength 0.71073
_diffrn_reflns_av_R_equivalents 0.1177
_diffrn_reflns_av_sigmaI/netI 0.1296
_diffrn_reflns_limit_h_max 11
_diffrn_reflns_limit_h_min -11
_diffrn_reflns_limit_k_max 12
_diffrn_reflns_limit_k_min -12
_diffrn_reflns_limit_l_max 15
_diffrn_reflns_limit_l_min -15
_diffrn_reflns_number 7422
_diffrn_reflns_theta_full 25.07
_diffrn_reflns_theta_max 25.07
_diffrn_reflns_theta_min 1.61
_exptl_absorpt_coefficient_mu 0.200
_exptl_absorpt_correction_T_max 0.9841
_exptl_absorpt_correction_T_min 0.4220
_exptl_absorpt_correction_type multi-scan
_exptl_absorpt_process_details 'Bruker/Siemens SADABS V2.03'
_exptl_crystal_colour colorless
_exptl_crystal_density_diffrn 1.074
_exptl_crystal_density_method 'not measured'
_exptl_crystal_description block
_exptl_crystal_F_000 396
_exptl_crystal_size_max 0.15
_exptl_crystal_size_mid 0.13
_exptl_crystal_size_min 0.08
_refine_diff_density_max 0.281
_refine_diff_density_min -0.195
_refine_diff_density_rms 0.059
_refine_ls_abs_structure_details 'Flack H D (1983), Acta Cryst. A39, 876-881'
_refine_ls_abs_structure_Flack 0.093(5)
_refine_ls_extinction_method none
_refine_ls_goodness_of_fit_ref 0.849
_refine_ls_hydrogen_treatment constr
_refine_ls_matrix_type full
_refine_ls_number_parameters 149
_refine_ls_number_reflns 2364
_refine_ls_number_restraints 1
_refine_ls_restrained_S_all 0.849
_refine_ls_R_factor_all 0.1177
_refine_ls_R_factor_gt 0.0695
_refine_ls_shift/su_max 0.012
_refine_ls_shift/su_mean 0.001
_refine_ls_structure_factor_coef Fsqd
_refine_ls_weighting_details 'calc w=1/[\s^2^(Fo^2^)+(0.0656P)^2^] where P=(Fo^2^+2Fc^2^)/3'
_refine_ls_weighting_scheme calc
_refine_ls_wR_factor_gt 0.1527
_refine_ls_wR_factor_ref 0.1714
_reflns_number_gt 1191
_reflns_number_total 2364
_reflns_threshold_expression I>2\s(I)
_cod_data_source_file c2cc17493f.txt
_cod_data_source_block p31b
_cod_original_cell_volume 1119(3)
_cod_original_sg_symbol_H-M 'P 3(1)'
_cod_database_code 7107421

loop_
_symmetry_equiv_pos_as_xyz
'x, y, z'
'-y, x-y, z+1/3'
'-x+y, -x, z+2/3'

loop_
_atom_site_label
_atom_site_type_symbol
_atom_site_fract_x
_atom_site_fract_y
_atom_site_fract_z
_atom_site_U_iso_or_equiv
_atom_site_adp_type
_atom_site_occupancy
_atom_site_symmetry_multiplicity
_atom_site_calc_flag
_atom_site_refinement_flags
C1 C -0.0258(8) 0.5716(8) 0.8674(7) 0.097(2) Uani 1 1 d .
C2 C 0.0789(8) 0.6902(8) 0.9430(6) 0.0874(18) Uani 1 1 d .
H2 H 0.0362 0.7225 0.9949 0.105 Uiso 1 1 calc R
C3 C 0.2293(9) 0.7529(9) 0.9412(6) 0.100(2) Uani 1 1 d .
H3 H 0.2820 0.8306 0.9901 0.120 Uiso 1 1 calc R
C4 C 0.3210(12) 0.7183(11) 0.8755(8) 0.123(3) Uani 1 1 d .
H4A H 0.4030 0.7202 0.9165 0.147 Uiso 1 1 calc R
H4B H 0.3660 0.7939 0.8197 0.147 Uiso 1 1 calc R
C5 C 0.2278(13) 0.5694(15) 0.8303(9) 0.143(4) Uani 1 1 d .
H5A H 0.1962 0.4926 0.8853 0.172 Uiso 1 1 calc R
H5B H 0.2867 0.5498 0.7786 0.172 Uiso 1 1 calc R
C6 C 0.0847(13) 0.5584(10) 0.7765(7) 0.119(3) Uani 1 1 d .
H6A H 0.0287 0.4618 0.7395 0.143 Uiso 1 1 calc R
H6B H 0.1158 0.6402 0.7254 0.143 Uiso 1 1 calc R
C7 C -0.1257(12) 0.6152(10) 0.8090(10) 0.133(3) Uani 1 1 d .
H7A H -0.0623 0.7108 0.7723 0.159 Uiso 1 1 calc R
H7B H -0.1831 0.5378 0.7562 0.159 Uiso 1 1 calc R
C8 C -0.2309(15) 0.6322(17) 0.8767(12) 0.155(4) Uani 1 1 d .
H8 H -0.2867 0.5611 0.9289 0.186 Uiso 1 1 calc R
C9 C -0.245(2) 0.7681(18) 0.8586(13) 0.190(6) Uani 1 1 d .
H9A H -0.1876 0.8373 0.8058 0.229 Uiso 1 1 calc R
H9B H -0.3110 0.7851 0.9000 0.229 Uiso 1 1 calc R
N1 N -0.1138(5) 0.4173(5) 0.9198(4) 0.0717(13) Uani 1 1 d .
H1 H -0.1621 0.3376 0.8805 0.086 Uiso 1 1 calc R
S1 S -0.12078(15) 0.39572(18) 1.04631(12) 0.0764(5) Uani 1 1 d .
O1 O -0.2568(6) 0.4011(7) 1.0893(5) 0.1144(17) Uani 1 1 d .
C10 C -0.1751(7) 0.1907(8) 1.0504(6) 0.0866(19) Uani 1 1 d .
C11 C -0.1917(12) 0.1567(13) 1.1722(7) 0.134(4) Uani 1 1 d .
H11A H -0.2281 0.0501 1.1837 0.200 Uiso 1 1 calc R
H11B H -0.2631 0.1829 1.2017 0.200 Uiso 1 1 calc R
H11C H -0.0942 0.2162 1.2058 0.200 Uiso 1 1 calc R
C12 C -0.0529(9) 0.1719(10) 1.0015(11) 0.130(4) Uani 1 1 d .
H12A H 0.0429 0.2402 1.0346 0.195 Uiso 1 1 calc R
H12B H -0.0470 0.1947 0.9274 0.195 Uiso 1 1 calc R
H12C H -0.0752 0.0685 1.0108 0.195 Uiso 1 1 calc R
C13 C -0.3271(9) 0.0882(8) 0.9960(8) 0.104(2) Uani 1 1 d .
H13A H -0.3203 0.1169 0.9230 0.156 Uiso 1 1 calc R
H13B H -0.4060 0.0993 1.0300 0.156 Uiso 1 1 calc R
H13C H -0.3510 -0.0162 1.0009 0.156 Uiso 1 1 calc R

loop_
_atom_site_aniso_label
_atom_site_aniso_U_11
_atom_site_aniso_U_22
_atom_site_aniso_U_33
_atom_site_aniso_U_23
_atom_site_aniso_U_13
_atom_site_aniso_U_12
C1 0.085(4) 0.073(4) 0.136(7) -0.006(4) -0.030(5) 0.042(4)
C2 0.073(4) 0.089(4) 0.088(5) -0.020(3) -0.004(3) 0.031(3)
C3 0.088(5) 0.099(5) 0.084(5) 0.010(4) -0.015(4) 0.026(4)
C4 0.116(6) 0.106(7) 0.117(8) 0.019(5) 0.012(6) 0.033(6)
C5 0.128(8) 0.189(12) 0.124(8) 0.029(8) 0.047(7) 0.089(8)
C6 0.165(9) 0.091(5) 0.063(5) -0.010(4) 0.009(5) 0.036(5)
C7 0.134(8) 0.091(5) 0.140(9) -0.008(6) -0.023(6) 0.031(5)
C8 0.152(10) 0.174(11) 0.159(10) -0.004(8) 0.022(7) 0.096(8)
C9 0.249(19) 0.211(14) 0.170(15) -0.020(10) 0.011(11) 0.159(15)
N1 0.064(3) 0.070(3) 0.072(3) -0.018(2) -0.004(2) 0.027(2)
S1 0.0679(9) 0.0913(11) 0.0637(8) -0.0165(8) -0.0025(8) 0.0351(8)
O1 0.093(3) 0.160(5) 0.096(4) -0.022(3) 0.022(3) 0.068(3)
C10 0.063(4) 0.086(4) 0.093(5) 0.000(4) -0.003(3) 0.024(3)
C11 0.154(8) 0.136(7) 0.072(6) 0.024(5) -0.010(5) 0.044(6)
C12 0.095(5) 0.094(5) 0.216(12) 0.023(6) 0.014(6) 0.059(5)
C13 0.088(5) 0.076(4) 0.123(7) 0.003(4) -0.009(4) 0.022(4)

loop_
_atom_type_symbol
_atom_type_description
_atom_type_scat_dispersion_real
_atom_type_scat_dispersion_imag
_atom_type_scat_source
C C 0.0033 0.0016 'International Tables Vol C Tables 4.2.6.8 and 6.1.1.4'
H H 0.0000 0.0000 'International Tables Vol C Tables 4.2.6.8 and 6.1.1.4'
N N 0.0061 0.0033 'International Tables Vol C Tables 4.2.6.8 and 6.1.1.4'
O O 0.0106 0.0060 'International Tables Vol C Tables 4.2.6.8 and 6.1.1.4'
S S 0.1246 0.1234 'International Tables Vol C Tables 4.2.6.8 and 6.1.1.4'

loop_
_geom_angle_atom_site_label_1
_geom_angle_atom_site_label_2
_geom_angle_atom_site_label_3
_geom_angle
C2 C1 C7 113.4(6)
C2 C1 N1 111.5(7)
C7 C1 N1 112.9(6)
C2 C1 C6 106.0(6)
C7 C1 C6 105.3(8)
N1 C1 C6 107.1(6)
C3 C2 C1 124.1(7)
C2 C3 C4 129.1(8)
C3 C4 C5 109.0(8)
C4 C5 C6 110.4(9)
C5 C6 C1 109.4(7)
C8 C7 C1 113.0(10)
C7 C8 C9 116.2(12)
C1 N1 S1 122.6(4)
O1 S1 N1 109.5(3)
O1 S1 C10 105.3(3)
N1 S1 C10 98.4(3)
C12 C10 C13 110.4(8)
C12 C10 C11 112.8(8)
C13 C10 C11 109.5(7)
C12 C10 S1 109.4(5)
C13 C10 S1 112.4(5)
C11 C10 S1 102.2(6)

loop_
_geom_bond_atom_site_label_1
_geom_bond_atom_site_label_2
_geom_bond_distance
C1 C2 1.484(10)
C1 C7 1.485(12)
C1 N1 1.509(9)
C1 C6 1.654(14)
C2 C3 1.322(10)
C3 C4 1.413(13)
C4 C5 1.436(15)
C5 C6 1.552(15)
C7 C8 1.441(16)
C8 C9 1.469(18)
N1 S1 1.612(6)
S1 O1 1.505(5)
S1 C10 1.861(8)
C10 C12 1.476(12)
C10 C13 1.522(11)
C10 C11 1.570(11)
